data_4512689
loop_
_publ_author_name
'Manna, Paulami'
'Das, Samar K.'

_publ_section_title
;
 Perceptive Approach in Assessing Rigidity versus Flexibility in the
 Construction of Diverse Metal--Organic Coordination Networks: Synthesis,
 Structure, and Magnetism
;
_journal_issue 3
_journal_name_full 'Crystal Growth &amp; Design'
_journal_page_first 1407
_journal_paper_doi 10.1021/cg501787m
_journal_volume 15
_journal_year 2015
_chemical_formula_moiety 'C32 H30 Co N4 O5'
_chemical_formula_sum 'C32 H30 Co N4 O5'
_chemical_formula_weight 609.53
_chemical_name_systematic
; 
 ? 
;
_space_group_IT_number 14
_symmetry_cell_setting monoclinic
_symmetry_space_group_name_Hall '-P 2yn'
_symmetry_space_group_name_H-M 'P 1 21/n 1'
_atom_sites_solution_hydrogens geom
_atom_sites_solution_primary direct
_atom_sites_solution_secondary difmap
_audit_creation_method SHELXL-97
_cell_angle_alpha 90.00
_cell_angle_beta 91.218(10)
_cell_angle_gamma 90.00
_cell_formula_units_Z 4
_cell_length_a 6.9275(8)
_cell_length_b 21.796(4)
_cell_length_c 20.941(3)
_cell_measurement_temperature 298(2)
_cell_measurement_theta_max 0.00
_cell_measurement_theta_min 0.00
_cell_volume 3161.2(8)
_computing_cell_refinement 'Bruker SMART'
_computing_data_collection 'Bruker SMART'
_computing_data_reduction 'Bruker SAINT'
_computing_molecular_graphics 'Bruker SHELXTL'
_computing_publication_material 'Bruker SHELXTL'
_computing_structure_refinement 'SHELXL-97 (Sheldrick, 1997)'
_computing_structure_solution 'SHELXS-97 (Sheldrick, 1990)'
_diffrn_ambient_temperature 298(2)
_diffrn_measured_fraction_theta_full 0.999
_diffrn_measured_fraction_theta_max 0.999
_diffrn_measurement_device_type 'CCD area detector'
_diffrn_measurement_method 'phi and omega scans'
_diffrn_radiation_monochromator graphite
_diffrn_radiation_source 'fine-focus sealed tube'
_diffrn_radiation_type MoK\a
_diffrn_radiation_wavelength 0.71073
_diffrn_reflns_av_R_equivalents 0.0356
_diffrn_reflns_av_sigmaI/netI 0.0577
_diffrn_reflns_limit_h_max 8
_diffrn_reflns_limit_h_min -8
_diffrn_reflns_limit_k_max 23
_diffrn_reflns_limit_k_min -27
_diffrn_reflns_limit_l_max 25
_diffrn_reflns_limit_l_min -26
_diffrn_reflns_number 13046
_diffrn_reflns_theta_full 26.37
_diffrn_reflns_theta_max 26.37
_diffrn_reflns_theta_min 2.97
_exptl_absorpt_coefficient_mu 0.587
_exptl_absorpt_correction_T_max 0.8917
_exptl_absorpt_correction_T_min 0.7992
_exptl_absorpt_correction_type multi-scan
_exptl_crystal_colour red
_exptl_crystal_density_diffrn 1.281
_exptl_crystal_density_method 'not measured'
_exptl_crystal_description block
_exptl_crystal_F_000 1268
_exptl_crystal_size_max 0.40
_exptl_crystal_size_mid 0.30
_exptl_crystal_size_min 0.20
_platon_squeeze_details
;
;
_refine_diff_density_max 0.490
_refine_diff_density_min -0.242
_refine_diff_density_rms 0.078
_refine_ls_extinction_method none
_refine_ls_goodness_of_fit_ref 0.788
_refine_ls_hydrogen_treatment mixed
_refine_ls_matrix_type full
_refine_ls_number_parameters 379
_refine_ls_number_reflns 6465
_refine_ls_number_restraints 0
_refine_ls_restrained_S_all 0.788
_refine_ls_R_factor_all 0.0877
_refine_ls_R_factor_gt 0.0579
_refine_ls_shift/su_max 0.000
_refine_ls_shift/su_mean 0.000
_refine_ls_structure_factor_coef Fsqd
_refine_ls_weighting_details 'calc w=1/[\s^2^(Fo^2^)+(0.2000P)^2^+0.0000P] where P=(Fo^2^+2Fc^2^)/3'
_refine_ls_weighting_scheme calc
_refine_ls_wR_factor_gt 0.1849
_refine_ls_wR_factor_ref 0.2214
_reflns_number_gt 4403
_reflns_number_total 6465
_reflns_threshold_expression >2sigma(I)
_cod_data_source_file cg501787m_si_002.cif
_cod_data_source_block compound-3
_cod_depositor_comments 'Adding full bibliography for 4512687--4512690.cif.'
_cod_original_sg_symbol_H-M P2(1)/n
_cod_database_code 4512689

loop_
_symmetry_equiv_pos_as_xyz
'x, y, z'
'-x+1/2, y+1/2, -z+1/2'
'-x, -y, -z'
'x-1/2, -y-1/2, z-1/2'

loop_
_atom_site_label
_atom_site_type_symbol
_atom_site_fract_x
_atom_site_fract_y
_atom_site_fract_z
_atom_site_U_iso_or_equiv
_atom_site_adp_type
_atom_site_occupancy
_atom_site_symmetry_multiplicity
_atom_site_calc_flag
_atom_site_refinement_flags
Co1 Co 0.74992(6) 0.30913(2) 0.76199(2) 0.0395(2) Uani 1 1 d .
O3 O 0.7908(4) 0.28689(14) 0.67113(12) 0.0538(7) Uani 1 1 d .
N2 N 0.3393(4) 0.18648(13) 0.82857(16) 0.0449(7) Uani 1 1 d .
N4 N 0.3804(4) 0.46085(14) 0.76073(13) 0.0389(6) Uani 1 1 d .
N3 N 0.6041(4) 0.39020(14) 0.76621(13) 0.0415(7) Uani 1 1 d .
N1 N 0.5846(4) 0.24615(14) 0.80705(15) 0.0442(7) Uani 1 1 d .
C25 C 0.2045(5) 0.49266(16) 0.74535(16) 0.0404(7) Uani 1 1 d .
C3 C 1.2059(4) 0.35898(17) 0.94599(15) 0.0389(8) Uani 1 1 d .
O2 O 1.0343(4) 0.32523(14) 0.78038(12) 0.0551(7) Uani 1 1 d .
O4 O 0.4755(4) 0.28753(16) 0.66051(13) 0.0611(8) Uani 1 1 d .
O1 O 0.8660(4) 0.33070(16) 0.86634(13) 0.0612(8) Uani 1 1 d .
C15 C 0.4671(5) 0.18189(19) 0.87903(19) 0.0502(9) Uani 1 1 d .
H15 H 0.4537 0.1578 0.9153 0.060 Uiso 1 1 calc R
C13 C 0.4184(5) 0.22571(18) 0.78677(18) 0.0475(9) Uani 1 1 d .
H13 H 0.3606 0.2368 0.7480 0.057 Uiso 1 1 calc R
C31 C 0.6366(5) 0.28299(18) 0.63675(17) 0.0441(8) Uani 1 1 d .
C1 C 1.0231(5) 0.33656(17) 0.83877(17) 0.0428(8) Uani 1 1 d .
O5 O 0.1309(4) 0.33445(18) 0.61098(18) 0.0808(10) Uani 1 1 d .
C14 C 0.6158(5) 0.21900(19) 0.86596(19) 0.0507(9) Uani 1 1 d .
H14 H 0.7232 0.2254 0.8925 0.061 Uiso 1 1 calc R
C24 C 0.4371(5) 0.40623(17) 0.73963(16) 0.0422(8) Uani 1 1 d .
H24 H 0.3682 0.3825 0.7101 0.051 Uiso 1 1 calc R
C4 C 1.1765(4) 0.29485(15) 0.97199(14) 0.0334(7) Uani 1 1 d .
H4A H 1.2735 0.2678 0.9547 0.040 Uiso 1 1 calc R
H4B H 1.0508 0.2799 0.9578 0.040 Uiso 1 1 calc R
C5 C 1.1891(5) 0.29238(17) 1.04492(15) 0.0396(8) Uani 1 1 d .
C16 C 0.1609(5) 0.15468(17) 0.81871(17) 0.0433(8) Uani 1 1 d .
C32 C 0.6557(5) 0.27417(18) 0.56587(16) 0.0438(8) Uani 1 1 d .
H32A H 0.7626 0.2990 0.5515 0.053 Uiso 1 1 calc R
H32B H 0.5393 0.2892 0.5447 0.053 Uiso 1 1 calc R
C6 C 1.3916(6) 0.3157(2) 1.06594(18) 0.0567(11) Uani 1 1 d .
H6A H 1.4035 0.3151 1.1122 0.068 Uiso 1 1 calc R
H6B H 1.4898 0.2889 1.0490 0.068 Uiso 1 1 calc R
C22 C 0.6524(5) 0.43718(18) 0.8069(2) 0.0533(10) Uani 1 1 d .
H22 H 0.7630 0.4385 0.8328 0.064 Uiso 1 1 calc R
C26 C 0.1489(6) 0.5402(2) 0.7815(2) 0.0645(12) Uani 1 1 d .
H26 H 0.2231 0.5515 0.8171 0.077 Uiso 1 1 calc R
C23 C 0.5188(5) 0.48037(19) 0.8040(2) 0.0558(10) Uani 1 1 d .
H23 H 0.5186 0.5170 0.8268 0.067 Uiso 1 1 calc R
C2 C 1.2006(5) 0.36000(18) 0.87351(15) 0.0434(8) Uani 1 1 d .
H2A H 1.2209 0.4021 0.8601 0.052 Uiso 1 1 calc R
H2B H 1.3098 0.3363 0.8590 0.052 Uiso 1 1 calc R
C10 C 1.0537(6) 0.40155(18) 0.97457(18) 0.0529(9) Uani 1 1 d .
H10A H 1.0734 0.4430 0.9592 0.063 Uiso 1 1 calc R
H10B H 0.9261 0.3884 0.9604 0.063 Uiso 1 1 calc R
C7 C 1.4215(6) 0.3805(2) 1.04169(19) 0.0677(13) Uani 1 1 d .
C11 C 1.4055(5) 0.3819(2) 0.96896(17) 0.0560(11) Uani 1 1 d .
H11A H 1.5051 0.3561 0.9512 0.067 Uiso 1 1 calc R
H11B H 1.4253 0.4234 0.9540 0.067 Uiso 1 1 calc R
C28 C -0.1361(5) 0.55670(16) 0.71637(16) 0.0424(8) Uani 1 1 d .
C19 C -0.1839(5) 0.09055(16) 0.79696(16) 0.0420(8) Uani 1 1 d .
C20 C -0.1266(5) 0.13781(19) 0.75699(19) 0.0522(9) Uani 1 1 d .
H20 H -0.2046 0.1483 0.7220 0.063 Uiso 1 1 calc R
C12 C 1.0362(5) 0.33546(18) 1.07124(17) 0.0468(8) Uani 1 1 d .
H12A H 1.0434 0.3349 1.1175 0.056 Uiso 1 1 calc R
H12B H 0.9089 0.3212 1.0580 0.056 Uiso 1 1 calc R
C27 C -0.0162(6) 0.5724(2) 0.7664(2) 0.0640(12) Uani 1 1 d .
H27 H -0.0477 0.6062 0.7912 0.077 Uiso 1 1 calc R
C21 C 0.0415(6) 0.16929(19) 0.7679(2) 0.0540(10) Uani 1 1 d .
H21 H 0.0752 0.2010 0.7405 0.065 Uiso 1 1 calc R
C18 C -0.0629(6) 0.0776(2) 0.8473(2) 0.0638(12) Uani 1 1 d .
H18 H -0.0967 0.0464 0.8752 0.077 Uiso 1 1 calc R
C29 C -0.0773(6) 0.5074(2) 0.6809(2) 0.0731(14) Uani 1 1 d .
H29 H -0.1537 0.4950 0.6462 0.088 Uiso 1 1 calc R
C17 C 0.1064(6) 0.1088(2) 0.8587(2) 0.0696(14) Uani 1 1 d .
H17 H 0.1843 0.0985 0.8939 0.084 Uiso 1 1 calc R
C9 C 1.0653(6) 0.4011(2) 1.04741(19) 0.0622(11) Uani 1 1 d .
C30 C 0.0891(6) 0.4756(2) 0.6946(2) 0.0753(15) Uani 1 1 d .
H30 H 0.1237 0.4425 0.6694 0.090 Uiso 1 1 calc R
C8 C 1.2706(9) 0.4225(3) 1.0691(2) 0.0891(19) Uani 1 1 d .
H8A H 1.2923 0.4642 1.0546 0.107 Uiso 1 1 calc R
H8B H 1.2809 0.4221 1.1153 0.107 Uiso 1 1 calc R

loop_
_atom_site_aniso_label
_atom_site_aniso_U_11
_atom_site_aniso_U_22
_atom_site_aniso_U_33
_atom_site_aniso_U_23
_atom_site_aniso_U_13
_atom_site_aniso_U_12
Co1 0.0339(3) 0.0494(3) 0.0353(3) -0.0056(2) -0.00010(19) -0.00040(18)
O3 0.0495(13) 0.075(2) 0.0367(14) -0.0129(13) -0.0060(11) 0.0019(13)
N2 0.0462(15) 0.0338(16) 0.0549(19) 0.0020(13) 0.0023(14) -0.0038(12)
N4 0.0405(14) 0.0385(16) 0.0377(15) 0.0021(12) 0.0019(11) -0.0015(12)
N3 0.0397(14) 0.0470(18) 0.0379(15) -0.0001(13) 0.0020(11) -0.0021(12)
N1 0.0409(15) 0.0415(17) 0.0501(17) -0.0038(14) -0.0007(12) 0.0036(12)
C25 0.0473(17) 0.0374(19) 0.0368(18) 0.0000(14) 0.0032(14) -0.0030(15)
C3 0.0434(16) 0.044(2) 0.0294(16) 0.0003(14) -0.0045(13) -0.0137(14)
O2 0.0500(14) 0.077(2) 0.0383(15) -0.0106(13) -0.0098(11) -0.0010(13)
O4 0.0471(14) 0.088(2) 0.0485(16) -0.0135(15) 0.0029(12) 0.0050(14)
O1 0.0457(14) 0.087(2) 0.0499(16) 0.0092(15) -0.0130(12) -0.0139(14)
C15 0.056(2) 0.051(2) 0.044(2) 0.0040(17) -0.0007(16) -0.0002(17)
C13 0.0449(18) 0.051(2) 0.046(2) 0.0038(17) -0.0022(15) -0.0029(16)
C31 0.0500(19) 0.043(2) 0.0386(19) -0.0082(16) -0.0044(15) 0.0015(16)
C1 0.0474(18) 0.039(2) 0.0410(19) 0.0026(15) -0.0124(15) 0.0001(15)
O5 0.0660(18) 0.091(3) 0.085(2) 0.015(2) -0.0038(16) -0.0036(18)
C14 0.0505(19) 0.051(2) 0.050(2) 0.0023(18) -0.0049(16) -0.0009(17)
C24 0.0429(17) 0.048(2) 0.0360(18) -0.0055(15) 0.0002(14) 0.0023(15)
C4 0.0367(15) 0.0382(18) 0.0251(15) -0.0031(13) -0.0015(12) -0.0026(13)
C5 0.0417(16) 0.048(2) 0.0289(17) -0.0017(14) -0.0043(13) -0.0070(14)
C16 0.0471(18) 0.0351(19) 0.048(2) 0.0003(16) 0.0036(15) -0.0020(15)
C32 0.0469(18) 0.046(2) 0.0384(18) -0.0029(15) -0.0038(14) -0.0017(15)
C6 0.053(2) 0.082(3) 0.035(2) 0.0036(19) -0.0133(16) -0.017(2)
C22 0.048(2) 0.045(2) 0.066(2) -0.0047(19) -0.0138(18) -0.0079(16)
C26 0.059(2) 0.074(3) 0.060(3) -0.026(2) -0.0130(19) 0.011(2)
C23 0.060(2) 0.038(2) 0.069(3) -0.0121(19) -0.0124(19) -0.0078(18)
C2 0.0477(17) 0.051(2) 0.0315(17) 0.0035(15) -0.0052(14) -0.0153(16)
C10 0.075(2) 0.035(2) 0.048(2) 0.0009(17) -0.0027(18) -0.0037(18)
C7 0.077(3) 0.085(3) 0.041(2) 0.001(2) -0.014(2) -0.043(3)
C11 0.055(2) 0.072(3) 0.0401(19) 0.0061(19) -0.0079(16) -0.029(2)
C28 0.0479(18) 0.040(2) 0.0391(18) 0.0019(15) 0.0079(14) 0.0019(14)
C19 0.0492(18) 0.0360(19) 0.0409(19) 0.0012(15) 0.0054(14) -0.0018(15)
C20 0.054(2) 0.052(2) 0.050(2) 0.0143(18) -0.0050(16) -0.0111(17)
C12 0.062(2) 0.044(2) 0.0350(18) -0.0045(16) 0.0091(15) -0.0071(17)
C27 0.058(2) 0.065(3) 0.069(3) -0.032(2) -0.008(2) 0.014(2)
C21 0.060(2) 0.047(2) 0.055(2) 0.0139(19) -0.0004(18) -0.0117(18)
C18 0.070(2) 0.069(3) 0.053(2) 0.028(2) -0.0030(19) -0.021(2)
C29 0.076(3) 0.072(3) 0.070(3) -0.036(2) -0.030(2) 0.032(2)
C17 0.064(2) 0.082(3) 0.062(3) 0.033(2) -0.018(2) -0.025(2)
C9 0.093(3) 0.046(2) 0.048(2) -0.0093(19) 0.007(2) -0.009(2)
C30 0.079(3) 0.067(3) 0.079(3) -0.044(3) -0.026(2) 0.034(2)
C8 0.154(5) 0.070(3) 0.043(2) -0.010(2) -0.002(3) -0.061(4)

loop_
_atom_type_symbol
_atom_type_description
_atom_type_scat_dispersion_real
_atom_type_scat_dispersion_imag
_atom_type_scat_source
C C 0.0033 0.0016 'International Tables Vol C Tables 4.2.6.8 and 6.1.1.4'
H H 0.0000 0.0000 'International Tables Vol C Tables 4.2.6.8 and 6.1.1.4'
N N 0.0061 0.0033 'International Tables Vol C Tables 4.2.6.8 and 6.1.1.4'
O O 0.0106 0.0060 'International Tables Vol C Tables 4.2.6.8 and 6.1.1.4'
Co Co 0.3494 0.9721 'International Tables Vol C Tables 4.2.6.8 and 6.1.1.4'

loop_
_geom_angle_atom_site_label_1
_geom_angle_atom_site_label_2
_geom_angle_atom_site_label_3
_geom_angle
_geom_angle_site_symmetry_1
_geom_angle_site_symmetry_3
O3 Co1 O2 93.79(10) . .
O3 Co1 N1 111.86(12) . .
O2 Co1 N1 125.65(12) . .
O3 Co1 N3 109.48(12) . .
O2 Co1 N3 108.77(12) . .
N1 Co1 N3 106.30(11) . .
O3 Co1 O1 151.83(10) . .
O2 Co1 O1 58.64(10) . .
N1 Co1 O1 83.62(11) . .
N3 Co1 O1 86.94(12) . .
C31 O3 Co1 114.9(2) . .
C13 N2 C15 106.4(3) . .
C13 N2 C16 125.2(3) . .
C15 N2 C16 128.3(3) . .
C24 N4 C23 106.8(3) . .
C24 N4 C25 127.8(3) . .
C23 N4 C25 125.3(3) . .
C24 N3 C22 105.4(3) . .
C24 N3 Co1 129.9(2) . .
C22 N3 Co1 124.1(2) . .
C13 N1 C14 105.4(3) . .
C13 N1 Co1 125.8(3) . .
C14 N1 Co1 128.7(2) . .
C26 C25 C30 118.5(4) . .
C26 C25 N4 119.9(3) . .
C30 C25 N4 121.6(3) . .
C4 C3 C2 111.9(3) . .
C4 C3 C10 108.6(3) . .
C2 C3 C10 112.2(3) . .
C4 C3 C11 108.3(3) . .
C2 C3 C11 108.1(3) . .
C10 C3 C11 107.6(3) . .
C1 O2 Co1 98.0(2) . .
C1 O1 Co1 82.9(2) . .
C14 C15 N2 106.6(3) . .
N1 C13 N2 112.0(3) . .
O4 C31 O3 121.3(3) . .
O4 C31 C32 120.5(3) . .
O3 C31 C32 118.3(3) . .
O1 C1 O2 120.3(3) . .
O1 C1 C2 121.5(3) . .
O2 C1 C2 118.2(3) . .
C15 C14 N1 109.5(3) . .
N3 C24 N4 111.0(3) . .
C3 C4 C5 112.7(3) . .
C12 C5 C4 108.3(3) . .
C12 C5 C32 111.6(3) . 4_666
C4 C5 C32 108.2(3) . 4_666
C12 C5 C6 109.1(3) . .
C4 C5 C6 107.8(3) . .
C32 C5 C6 111.7(3) 4_666 .
C17 C16 C21 118.5(3) . .
C17 C16 N2 121.1(3) . .
C21 C16 N2 120.4(3) . .
C31 C32 C5 114.8(3) . 4_565
C7 C6 C5 109.9(3) . .
C23 C22 N3 110.0(3) . .
C25 C26 C27 120.7(4) . .
C22 C23 N4 106.8(3) . .
C1 C2 C3 118.7(3) . .
C9 C10 C3 111.4(3) . .
C11 C7 C6 110.2(4) . .
C11 C7 C8 109.3(4) . .
C6 C7 C8 109.7(4) . .
C7 C11 C3 110.6(3) . .
C27 C28 C29 115.3(3) . .
C27 C28 C19 121.3(3) . 2_456
C29 C28 C19 123.4(3) . 2_456
C18 C19 C20 116.1(3) . .
C18 C19 C28 123.3(3) . 2_446
C20 C19 C28 120.6(3) . 2_446
C21 C20 C19 121.7(3) . .
C5 C12 C9 111.1(3) . .
C28 C27 C26 122.6(4) . .
C20 C21 C16 120.7(4) . .
C17 C18 C19 122.8(4) . .
C28 C29 C30 122.7(4) . .
C16 C17 C18 120.2(4) . .
C10 C9 C8 108.5(3) . .
C10 C9 C12 109.1(3) . .
C8 C9 C12 108.1(4) . .
C25 C30 C29 120.1(4) . .
C7 C8 C9 110.1(3) . .

loop_
_geom_bond_atom_site_label_1
_geom_bond_atom_site_label_2
_geom_bond_distance
_geom_bond_site_symmetry_2
Co1 O3 1.990(3) .
Co1 O2 2.030(3) .
Co1 N1 2.033(3) .
Co1 N3 2.038(3) .
Co1 O1 2.359(3) .
O3 C31 1.279(4) .
N2 C13 1.348(5) .
N2 C15 1.368(5) .
N2 C16 1.428(4) .
N4 C24 1.332(5) .
N4 C23 1.372(4) .
N4 C25 1.433(4) .
N3 C24 1.320(4) .
N3 C22 1.369(5) .
N1 C13 1.298(4) .
N1 C14 1.381(5) .
C25 C26 1.345(5) .
C25 C30 1.367(5) .
C3 C4 1.516(5) .
C3 C2 1.518(4) .
C3 C10 1.536(5) .
C3 C11 1.537(4) .
O2 C1 1.251(4) .
O4 C31 1.235(4) .
O1 C1 1.249(4) .
C15 C14 1.342(6) .
C31 C32 1.505(5) .
C1 C2 1.505(4) .
C4 C5 1.529(4) .
C5 C12 1.527(5) .
C5 C32 1.534(5) 4_666
C5 C6 1.547(5) .
C16 C17 1.364(5) .
C16 C21 1.372(5) .
C32 C5 1.534(5) 4_565
C6 C7 1.516(6) .
C22 C23 1.320(6) .
C26 C27 1.372(6) .
C10 C9 1.526(5) .
C7 C11 1.525(5) .
C7 C8 1.513(8) .
C28 C27 1.366(5) .
C28 C29 1.373(5) .
C28 C19 1.471(5) 2_456
C19 C18 1.362(5) .
C19 C20 1.390(5) .
C19 C28 1.471(5) 2_446
C20 C21 1.366(5) .
C12 C9 1.531(6) .
C18 C17 1.372(6) .
C29 C30 1.370(5) .
C9 C8 1.555(7) .

loop_
_platon_squeeze_void_nr
_platon_squeeze_void_average_x
_platon_squeeze_void_average_y
_platon_squeeze_void_average_z
_platon_squeeze_void_volume
_platon_squeeze_void_count_electrons
1 -0.024 0.000 0.000 203.8 6.4
2 -0.030 0.500 0.500 203.8 6.2
